data_7047022
loop_
_publ_author_name
'Liang, Qiuming'
'Liu, Nina Jiabao'
'Song, Datong'

_publ_section_title
;
 Constructing reactive Fe and Co complexes from isolated
 picolyl-functionalized N-heterocyclic carbenes.
;
_journal_issue 29
_journal_name_full 'Dalton transactions (Cambridge, England : 2003)'
_journal_page_first 9889
_journal_page_last 9896
_journal_paper_doi 10.1039/c8dt02621a
_journal_volume 47
_journal_year 2018
_chemical_formula_sum 'C39 H65 Co N5 Si4'
_chemical_formula_weight 775.25
_space_group_crystal_system monoclinic
_space_group_IT_number 14
_space_group_name_Hall '-P 2ybc'
_space_group_name_H-M_alt 'P 1 21/c 1'
_symmetry_space_group_name_Hall '-P 2ybc'
_symmetry_space_group_name_H-M 'P 1 21/c 1'
_atom_sites_solution_hydrogens geom
_audit_creation_method SHELXL-2016/6
_audit_update_record
;
2018-03-16 deposited with the CCDC.
2018-07-03 downloaded from the CCDC.
;
_cell_angle_alpha 90
_cell_angle_beta 114.097(4)
_cell_angle_gamma 90
_cell_formula_units_Z 4
_cell_length_a 23.374(2)
_cell_length_b 10.2831(9)
_cell_length_c 20.3862(15)
_cell_measurement_reflns_used 39536
_cell_measurement_temperature 149(2)
_cell_measurement_theta_max 27.483
_cell_measurement_theta_min 0.954
_cell_volume 4473.0(7)
_computing_structure_refinement 'SHELXL-2016/6 (Sheldrick, 2016)'
_diffrn_ambient_temperature 149(2)
_diffrn_measured_fraction_theta_full 0.999
_diffrn_measured_fraction_theta_max 0.996
_diffrn_measurement_device_type 'Bruker Kappa Apex II'
_diffrn_measurement_method 'omega and phi scans'
_diffrn_radiation_type MoK\a
_diffrn_radiation_wavelength 0.71073
_diffrn_reflns_av_R_equivalents 0.1110
_diffrn_reflns_av_unetI/netI 0.1194
_diffrn_reflns_Laue_measured_fraction_full 0.999
_diffrn_reflns_Laue_measured_fraction_max 0.996
_diffrn_reflns_limit_h_max 30
_diffrn_reflns_limit_h_min -30
_diffrn_reflns_limit_k_max 13
_diffrn_reflns_limit_k_min -13
_diffrn_reflns_limit_l_max 26
_diffrn_reflns_limit_l_min -16
_diffrn_reflns_number 39536
_diffrn_reflns_point_group_measured_fraction_full 0.999
_diffrn_reflns_point_group_measured_fraction_max 0.996
_diffrn_reflns_theta_full 25.242
_diffrn_reflns_theta_max 27.483
_diffrn_reflns_theta_min 0.954
_exptl_absorpt_coefficient_mu 0.522
_exptl_absorpt_correction_type multi-scan
_exptl_absorpt_process_details SADABS
_exptl_crystal_colour cyan
_exptl_crystal_density_diffrn 1.151
_exptl_crystal_description plate
_exptl_crystal_F_000 1668
_exptl_crystal_size_max 0.3
_exptl_crystal_size_mid 0.3
_exptl_crystal_size_min 0.05
_exptl_transmission_factor_max 0.7456
_exptl_transmission_factor_min 0.6777
_refine_diff_density_max 0.401
_refine_diff_density_min -0.435
_refine_diff_density_rms 0.083
_refine_ls_extinction_method none
_refine_ls_goodness_of_fit_ref 0.996
_refine_ls_hydrogen_treatment constr
_refine_ls_matrix_type full
_refine_ls_number_parameters 460
_refine_ls_number_reflns 10224
_refine_ls_number_restraints 0
_refine_ls_restrained_S_all 0.996
_refine_ls_R_factor_all 0.1265
_refine_ls_R_factor_gt 0.0544
_refine_ls_shift/su_max 0.001
_refine_ls_shift/su_mean 0.000
_refine_ls_structure_factor_coef Fsqd
_refine_ls_weighting_details 'w=1/[\s^2^(Fo^2^)+(0.0431P)^2^] where P=(Fo^2^+2Fc^2^)/3'
_refine_ls_weighting_scheme calc
_refine_ls_wR_factor_gt 0.0990
_refine_ls_wR_factor_ref 0.1252
_reflns_Friedel_coverage 0.000
_reflns_number_gt 5763
_reflns_number_total 10224
_reflns_threshold_expression 'I > 2\s(I)'
_cod_data_source_file c8dt02621a2.cif
_cod_data_source_block wl81a
_cod_depositor_comments 'Adding full bibliography for 7047015--7047025.cif.'
_cod_original_cell_volume 4472.9(7)
_cod_database_code 7047022
_shelx_shelxl_version_number 2016/6
_shelx_space_group_comment
;
The symmetry employed for this shelxl refinement is uniquely defined
by the following loop, which should always be used as a source of
symmetry information in preference to the above space-group names.
They are only intended as comments.
;

loop_
_space_group_symop_operation_xyz
'x, y, z'
'-x, y+1/2, -z+1/2'
'-x, -y, -z'
'x, -y-1/2, z-1/2'

loop_
_atom_site_label
_atom_site_type_symbol
_atom_site_fract_x
_atom_site_fract_y
_atom_site_fract_z
_atom_site_U_iso_or_equiv
_atom_site_adp_type
_atom_site_occupancy
_atom_site_site_symmetry_order
_atom_site_calc_flag
_atom_site_refinement_flags_posn
_atom_site_refinement_flags_adp
Co1 Co 0.27385(2) 0.23707(4) 0.20668(2) 0.01923(12) Uani 1 1 d . .
Si1 Si 0.39743(4) 0.20423(10) 0.18596(5) 0.0252(2) Uani 1 1 d . .
N1 N 0.30802(11) 0.3552(3) 0.36049(12) 0.0190(6) Uani 1 1 d . .
C1 C 0.37493(14) 0.3339(3) 0.38808(15) 0.0202(7) Uani 1 1 d . .
Si2 Si 0.35244(4) -0.02647(10) 0.24131(5) 0.0266(2) Uani 1 1 d . .
N2 N 0.20911(11) 0.3596(3) 0.29705(12) 0.0184(6) Uani 1 1 d . .
C2 C 0.41298(15) 0.4309(3) 0.38020(16) 0.0244(8) Uani 1 1 d . .
Si3 Si 0.19342(5) 0.43405(11) 0.08364(5) 0.0302(3) Uani 1 1 d . .
N3 N 0.04584(11) 0.2614(3) 0.22628(13) 0.0191(6) Uani 1 1 d . .
C3 C 0.47730(15) 0.4083(4) 0.40969(17) 0.0311(9) Uani 1 1 d . .
H3A H 0.504094 0.472469 0.403899 0.037 Uiso 1 1 calc R U
Si4 Si 0.16117(4) 0.14798(11) 0.06665(5) 0.0309(3) Uani 1 1 d . .
N4 N 0.34582(11) 0.1343(3) 0.21597(13) 0.0218(6) Uani 1 1 d . .
C4 C 0.50364(15) 0.2963(4) 0.44697(16) 0.0291(9) Uani 1 1 d . .
N5 N 0.20267(12) 0.2786(3) 0.11628(13) 0.0254(7) Uani 1 1 d . .
C5 C 0.46381(15) 0.2047(4) 0.45653(16) 0.0280(8) Uani 1 1 d . .
H5A H 0.481471 0.128743 0.483784 0.034 Uiso 1 1 calc R U
C6 C 0.39904(14) 0.2206(3) 0.42759(16) 0.0226(8) Uani 1 1 d . .
C7 C 0.38619(16) 0.5572(4) 0.34307(19) 0.0359(9) Uani 1 1 d . .
H7A H 0.417580 0.602215 0.330978 0.054 Uiso 1 1 calc R U
H7B H 0.374647 0.612136 0.375053 0.054 Uiso 1 1 calc R U
H7C H 0.348910 0.539627 0.298981 0.054 Uiso 1 1 calc R U
C8 C 0.57357(15) 0.2726(4) 0.47588(19) 0.0467(11) Uani 1 1 d . .
H8A H 0.595724 0.356021 0.487181 0.070 Uiso 1 1 calc R U
H8B H 0.583458 0.226769 0.439643 0.070 Uiso 1 1 calc R U
H8C H 0.586796 0.219534 0.519544 0.070 Uiso 1 1 calc R U
C9 C 0.35709(16) 0.1198(4) 0.43811(18) 0.0334(9) Uani 1 1 d . .
H9A H 0.382666 0.054531 0.472701 0.050 Uiso 1 1 calc R U
H9B H 0.332387 0.077491 0.392076 0.050 Uiso 1 1 calc R U
H9C H 0.328827 0.161434 0.456408 0.050 Uiso 1 1 calc R U
C10 C 0.26388(13) 0.3188(3) 0.29463(15) 0.0177(7) Uani 1 1 d . .
C11 C 0.28082(15) 0.4147(3) 0.40138(16) 0.0245(8) Uani 1 1 d . .
H11A H 0.302041 0.447271 0.448835 0.029 Uiso 1 1 calc R U
C12 C 0.21892(14) 0.4178(3) 0.36164(16) 0.0228(8) Uani 1 1 d . .
H12A H 0.187861 0.453174 0.375316 0.027 Uiso 1 1 calc R U
C13 C 0.14617(13) 0.3431(3) 0.24046(16) 0.0216(7) Uani 1 1 d . .
H13A H 0.149594 0.317134 0.195440 0.026 Uiso 1 1 calc R U
H13B H 0.123877 0.427499 0.231738 0.026 Uiso 1 1 calc R U
C14 C 0.10813(13) 0.2420(3) 0.25922(15) 0.0188(7) Uani 1 1 d . .
C15 C 0.13469(14) 0.1369(3) 0.30333(15) 0.0222(7) Uani 1 1 d . .
H15A H 0.178927 0.128550 0.327233 0.027 Uiso 1 1 calc R U
C16 C 0.09565(15) 0.0442(3) 0.31198(17) 0.0252(8) Uani 1 1 d . .
H16A H 0.112633 -0.029950 0.341322 0.030 Uiso 1 1 calc R U
C17 C 0.03160(15) 0.0606(3) 0.27744(17) 0.0264(8) Uani 1 1 d . .
H17A H 0.003908 -0.002719 0.282173 0.032 Uiso 1 1 calc R U
C18 C 0.00804(14) 0.1714(3) 0.23544(16) 0.0208(7) Uani 1 1 d . .
C19 C -0.06064(14) 0.1956(3) 0.19801(17) 0.0218(7) Uani 1 1 d . .
C20 C -0.09720(15) 0.2138(3) 0.23772(17) 0.0248(8) Uani 1 1 d . .
C21 C -0.16121(14) 0.2351(3) 0.20102(18) 0.0276(8) Uani 1 1 d . .
H21A H -0.185971 0.245399 0.227815 0.033 Uiso 1 1 calc R U
C22 C -0.19012(14) 0.2418(3) 0.12684(18) 0.0249(8) Uani 1 1 d . .
C23 C -0.15284(15) 0.2269(3) 0.08881(18) 0.0272(8) Uani 1 1 d . .
H23A H -0.171821 0.232890 0.037881 0.033 Uiso 1 1 calc R U
C24 C -0.08886(15) 0.2035(3) 0.12271(17) 0.0243(8) Uani 1 1 d . .
C25 C -0.06804(16) 0.2156(4) 0.31853(17) 0.0357(9) Uani 1 1 d . .
H25A H -0.099762 0.239962 0.336202 0.054 Uiso 1 1 calc R U
H25B H -0.033747 0.278960 0.335457 0.054 Uiso 1 1 calc R U
H25C H -0.051624 0.128994 0.336580 0.054 Uiso 1 1 calc R U
C26 C -0.25990(14) 0.2664(4) 0.08793(19) 0.0361(9) Uani 1 1 d . .
H26A H -0.282183 0.218845 0.112033 0.054 Uiso 1 1 calc R U
H26B H -0.274413 0.236424 0.038097 0.054 Uiso 1 1 calc R U
H26C H -0.268226 0.359655 0.088497 0.054 Uiso 1 1 calc R U
C27 C -0.05147(15) 0.1870(4) 0.07792(17) 0.0338(9) Uani 1 1 d . .
H27A H -0.080135 0.176432 0.027314 0.051 Uiso 1 1 calc R U
H27B H -0.024769 0.109758 0.094137 0.051 Uiso 1 1 calc R U
H27C H -0.025224 0.263927 0.083211 0.051 Uiso 1 1 calc R U
C28 C 0.39195(17) 0.3856(4) 0.1860(2) 0.0412(10) Uani 1 1 d . .
H28A H 0.417257 0.422717 0.162414 0.062 Uiso 1 1 calc R U
H28B H 0.407586 0.417015 0.235679 0.062 Uiso 1 1 calc R U
H28C H 0.348138 0.412014 0.160053 0.062 Uiso 1 1 calc R U
C29 C 0.48111(15) 0.1597(4) 0.24168(19) 0.0434(11) Uani 1 1 d . .
H29A H 0.508430 0.205454 0.223477 0.065 Uiso 1 1 calc R U
H29B H 0.486504 0.065619 0.238914 0.065 Uiso 1 1 calc R U
H29C H 0.492165 0.184670 0.291775 0.065 Uiso 1 1 calc R U
C30 C 0.38032(17) 0.1573(4) 0.09096(17) 0.0378(10) Uani 1 1 d . .
H30A H 0.410954 0.198480 0.076115 0.057 Uiso 1 1 calc R U
H30B H 0.338048 0.186278 0.059364 0.057 Uiso 1 1 calc R U
H30C H 0.383024 0.062577 0.087710 0.057 Uiso 1 1 calc R U
C31 C 0.42056(16) -0.0622(4) 0.32911(17) 0.0365(9) Uani 1 1 d . .
H31A H 0.415818 -0.149460 0.345519 0.055 Uiso 1 1 calc R U
H31B H 0.421618 0.002055 0.365102 0.055 Uiso 1 1 calc R U
H31C H 0.459708 -0.057655 0.322387 0.055 Uiso 1 1 calc R U
C32 C 0.36355(17) -0.1422(4) 0.17618(18) 0.0398(10) Uani 1 1 d . .
H32A H 0.364078 -0.231656 0.192977 0.060 Uiso 1 1 calc R U
H32B H 0.403367 -0.123328 0.172823 0.060 Uiso 1 1 calc R U
H32C H 0.329004 -0.131954 0.128750 0.060 Uiso 1 1 calc R U
C33 C 0.27914(16) -0.0800(4) 0.2500(2) 0.0421(10) Uani 1 1 d . .
H33A H 0.285660 -0.166428 0.272108 0.063 Uiso 1 1 calc R U
H33B H 0.244518 -0.083631 0.202214 0.063 Uiso 1 1 calc R U
H33C H 0.268926 -0.017992 0.280074 0.063 Uiso 1 1 calc R U
C34 C 0.23300(16) 0.5550(4) 0.15697(18) 0.0384(10) Uani 1 1 d . .
H34A H 0.227401 0.642670 0.136418 0.058 Uiso 1 1 calc R U
H34B H 0.277827 0.534950 0.180629 0.058 Uiso 1 1 calc R U
H34C H 0.214473 0.550706 0.192233 0.058 Uiso 1 1 calc R U
C35 C 0.10960(17) 0.4910(4) 0.0416(2) 0.0501(12) Uani 1 1 d . .
H35A H 0.108576 0.585967 0.037571 0.075 Uiso 1 1 calc R U
H35B H 0.088034 0.464050 0.071753 0.075 Uiso 1 1 calc R U
H35C H 0.088562 0.452468 -0.006281 0.075 Uiso 1 1 calc R U
C36 C 0.22648(18) 0.4531(4) 0.01472(19) 0.0479(11) Uani 1 1 d . .
H36A H 0.216701 0.540257 -0.006449 0.072 Uiso 1 1 calc R U
H36B H 0.208025 0.387677 -0.023021 0.072 Uiso 1 1 calc R U
H36C H 0.272047 0.441518 0.037523 0.072 Uiso 1 1 calc R U
C37 C 0.12050(17) 0.0579(4) 0.1146(2) 0.0426(10) Uani 1 1 d . .
H37A H 0.101287 -0.021022 0.087725 0.064 Uiso 1 1 calc R U
H37B H 0.087914 0.113349 0.118513 0.064 Uiso 1 1 calc R U
H37C H 0.150913 0.034166 0.162818 0.064 Uiso 1 1 calc R U
C38 C 0.0977(2) 0.1889(5) -0.0236(2) 0.0689(15) Uani 1 1 d . .
H38A H 0.080233 0.108480 -0.049971 0.103 Uiso 1 1 calc R U
H38B H 0.115237 0.241780 -0.050881 0.103 Uiso 1 1 calc R U
H38C H 0.064434 0.237802 -0.016947 0.103 Uiso 1 1 calc R U
C39 C 0.21424(17) 0.0336(4) 0.0478(2) 0.0476(11) Uani 1 1 d . .
H39A H 0.192553 -0.049240 0.030479 0.071 Uiso 1 1 calc R U
H39B H 0.251879 0.018713 0.091896 0.071 Uiso 1 1 calc R U
H39C H 0.226234 0.070975 0.010993 0.071 Uiso 1 1 calc R U

loop_
_atom_site_aniso_label
_atom_site_aniso_U_11
_atom_site_aniso_U_22
_atom_site_aniso_U_33
_atom_site_aniso_U_23
_atom_site_aniso_U_13
_atom_site_aniso_U_12
Co1 0.0185(2) 0.0207(3) 0.0200(2) -0.0015(2) 0.00941(17) -0.0005(2)
Si1 0.0214(5) 0.0295(6) 0.0275(5) 0.0007(4) 0.0127(4) 0.0009(4)
N1 0.0158(13) 0.0222(16) 0.0212(13) -0.0025(12) 0.0097(11) -0.0017(12)
C1 0.0162(16) 0.025(2) 0.0194(16) -0.0037(14) 0.0080(13) -0.0007(14)
Si2 0.0286(5) 0.0237(6) 0.0305(5) 0.0008(4) 0.0152(4) 0.0017(4)
N2 0.0154(13) 0.0194(16) 0.0220(13) 0.0004(12) 0.0092(11) -0.0005(11)
C2 0.0239(18) 0.025(2) 0.0241(17) -0.0021(15) 0.0100(14) -0.0033(16)
Si3 0.0317(6) 0.0314(6) 0.0295(5) 0.0074(5) 0.0144(4) 0.0046(5)
N3 0.0183(13) 0.0173(15) 0.0232(13) -0.0024(12) 0.0102(11) 0.0012(12)
C3 0.0254(19) 0.040(3) 0.0304(19) -0.0034(17) 0.0137(15) -0.0128(18)
Si4 0.0276(5) 0.0357(7) 0.0256(5) -0.0031(5) 0.0070(4) -0.0043(5)
N4 0.0191(14) 0.0230(17) 0.0271(14) -0.0005(12) 0.0131(12) 0.0017(12)
C4 0.0195(17) 0.045(3) 0.0218(17) 0.0001(17) 0.0071(14) -0.0004(17)
N5 0.0227(14) 0.0279(18) 0.0211(14) 0.0002(12) 0.0044(11) 0.0001(13)
C5 0.0267(19) 0.032(2) 0.0244(17) 0.0077(16) 0.0096(15) 0.0062(16)
C6 0.0217(17) 0.027(2) 0.0231(16) -0.0048(15) 0.0130(14) -0.0034(15)
C7 0.037(2) 0.030(2) 0.047(2) 0.0015(18) 0.0236(18) 0.0023(18)
C8 0.025(2) 0.067(3) 0.042(2) 0.007(2) 0.0084(17) 0.000(2)
C9 0.035(2) 0.030(2) 0.037(2) 0.0037(17) 0.0166(17) -0.0028(18)
C10 0.0172(16) 0.0177(18) 0.0186(15) 0.0010(14) 0.0079(13) -0.0027(14)
C11 0.0288(19) 0.028(2) 0.0202(17) -0.0057(15) 0.0134(15) -0.0007(16)
C12 0.0256(18) 0.022(2) 0.0287(18) -0.0031(15) 0.0192(15) -0.0001(15)
C13 0.0161(16) 0.022(2) 0.0262(17) 0.0044(15) 0.0080(14) 0.0026(14)
C14 0.0176(15) 0.0179(18) 0.0216(15) -0.0035(14) 0.0086(13) -0.0016(14)
C15 0.0167(16) 0.023(2) 0.0231(17) 0.0010(15) 0.0036(13) 0.0031(15)
C16 0.0244(18) 0.018(2) 0.0320(19) 0.0065(15) 0.0106(15) 0.0054(15)
C17 0.0231(18) 0.018(2) 0.040(2) -0.0002(16) 0.0146(16) -0.0014(15)
C18 0.0203(17) 0.0183(19) 0.0249(17) -0.0025(14) 0.0104(14) -0.0009(14)
C19 0.0182(16) 0.0166(18) 0.0298(18) 0.0007(15) 0.0091(14) 0.0027(14)
C20 0.0234(17) 0.0177(19) 0.0330(18) -0.0018(15) 0.0114(15) -0.0039(15)
C21 0.0223(17) 0.025(2) 0.042(2) 0.0000(17) 0.0195(15) -0.0036(16)
C22 0.0169(16) 0.0158(19) 0.0394(19) -0.0004(16) 0.0090(14) -0.0035(14)
C23 0.0251(18) 0.020(2) 0.0321(18) -0.0051(15) 0.0077(15) -0.0026(15)
C24 0.0241(18) 0.0145(18) 0.0335(19) -0.0040(15) 0.0108(15) -0.0005(15)
C25 0.030(2) 0.047(3) 0.035(2) 0.0013(18) 0.0174(16) 0.0026(18)
C26 0.0191(17) 0.038(3) 0.049(2) 0.0050(19) 0.0110(16) -0.0011(17)
C27 0.031(2) 0.037(2) 0.0314(19) -0.0057(17) 0.0108(16) 0.0047(18)
C28 0.042(2) 0.034(3) 0.053(2) 0.000(2) 0.0254(19) -0.0068(19)
C29 0.024(2) 0.059(3) 0.048(2) 0.015(2) 0.0160(18) 0.005(2)
C30 0.045(2) 0.037(3) 0.042(2) 0.0023(19) 0.0273(18) 0.0002(19)
C31 0.041(2) 0.031(2) 0.039(2) 0.0066(18) 0.0176(18) 0.0085(18)
C32 0.048(2) 0.029(2) 0.044(2) -0.0050(18) 0.0211(19) 0.0060(19)
C33 0.044(2) 0.038(3) 0.052(2) 0.006(2) 0.027(2) -0.003(2)
C34 0.045(2) 0.024(2) 0.048(2) 0.0043(18) 0.0213(19) -0.0001(19)
C35 0.042(2) 0.057(3) 0.043(2) 0.011(2) 0.0086(19) 0.016(2)
C36 0.056(3) 0.051(3) 0.044(2) 0.013(2) 0.027(2) 0.009(2)
C37 0.042(2) 0.036(3) 0.056(3) -0.015(2) 0.027(2) -0.012(2)
C38 0.065(3) 0.061(4) 0.047(3) -0.002(2) -0.011(2) -0.009(3)
C39 0.044(2) 0.054(3) 0.048(2) -0.028(2) 0.022(2) -0.013(2)

loop_
_atom_type_symbol
_atom_type_description
_atom_type_scat_dispersion_real
_atom_type_scat_dispersion_imag
_atom_type_scat_source
C C 0.0033 0.0016 'International Tables Vol C Tables 4.2.6.8 and 6.1.1.4'
H H 0.0000 0.0000 'International Tables Vol C Tables 4.2.6.8 and 6.1.1.4'
N N 0.0061 0.0033 'International Tables Vol C Tables 4.2.6.8 and 6.1.1.4'
Si Si 0.0817 0.0704 'International Tables Vol C Tables 4.2.6.8 and 6.1.1.4'
Co Co 0.3494 0.9721 'International Tables Vol C Tables 4.2.6.8 and 6.1.1.4'

loop_
_geom_angle_atom_site_label_1
_geom_angle_atom_site_label_2
_geom_angle_atom_site_label_3
_geom_angle
N4 Co1 N5 125.66(11)
N4 Co1 C10 122.51(11)
N5 Co1 C10 111.83(11)
N4 Si1 C28 111.06(15)
N4 Si1 C29 113.13(15)
C28 Si1 C29 107.35(18)
N4 Si1 C30 112.07(15)
C28 Si1 C30 105.78(17)
C29 Si1 C30 107.03(17)
C10 N1 C11 111.4(2)
C10 N1 C1 127.0(2)
C11 N1 C1 121.6(2)
C2 C1 C6 122.6(3)
C2 C1 N1 119.2(3)
C6 C1 N1 117.9(3)
N4 Si2 C33 109.69(15)
N4 Si2 C32 114.71(15)
C33 Si2 C32 106.01(18)
N4 Si2 C31 114.22(15)
C33 Si2 C31 107.69(17)
C32 Si2 C31 103.95(16)
C10 N2 C12 112.0(2)
C10 N2 C13 126.3(3)
C12 N2 C13 121.7(3)
C1 C2 C3 117.3(3)
C1 C2 C7 121.6(3)
C3 C2 C7 121.1(3)
N5 Si3 C36 111.42(17)
N5 Si3 C34 111.54(15)
C36 Si3 C34 108.00(18)
N5 Si3 C35 114.20(17)
C36 Si3 C35 107.35(17)
C34 Si3 C35 103.87(18)
C18 N3 C14 117.9(3)
C4 C3 C2 122.6(3)
N5 Si4 C39 110.58(15)
N5 Si4 C37 111.38(15)
C39 Si4 C37 108.68(19)
N5 Si4 C38 115.49(17)
C39 Si4 C38 105.4(2)
C37 Si4 C38 104.9(2)
Si1 N4 Si2 121.30(15)
Si1 N4 Co1 116.52(15)
Si2 N4 Co1 121.60(14)
C3 C4 C5 117.9(3)
C3 C4 C8 121.2(3)
C5 C4 C8 120.9(3)
Si3 N5 Si4 123.27(15)
Si3 N5 Co1 119.56(15)
Si4 N5 Co1 116.13(15)
C6 C5 C4 122.4(3)
C5 C6 C1 117.1(3)
C5 C6 C9 121.3(3)
C1 C6 C9 121.7(3)
N2 C10 N1 102.9(2)
N2 C10 Co1 126.3(2)
N1 C10 Co1 130.6(2)
C12 C11 N1 107.2(3)
C11 C12 N2 106.6(3)
N2 C13 C14 112.7(2)
N3 C14 C15 123.2(3)
N3 C14 C13 113.5(3)
C15 C14 C13 123.2(3)
C16 C15 C14 118.6(3)
C15 C16 C17 119.1(3)
C16 C17 C18 119.1(3)
N3 C18 C17 122.0(3)
N3 C18 C19 116.5(3)
C17 C18 C19 121.5(3)
C24 C19 C20 119.7(3)
C24 C19 C18 119.8(3)
C20 C19 C18 120.5(3)
C21 C20 C19 118.9(3)
C21 C20 C25 119.6(3)
C19 C20 C25 121.4(3)
C22 C21 C20 122.3(3)
C21 C22 C23 117.8(3)
C21 C22 C26 121.4(3)
C23 C22 C26 120.8(3)
C24 C23 C22 122.3(3)
C23 C24 C19 118.9(3)
C23 C24 C27 119.4(3)
C19 C24 C27 121.7(3)

loop_
_geom_bond_atom_site_label_1
_geom_bond_atom_site_label_2
_geom_bond_distance
Co1 N4 1.929(3)
Co1 N5 1.961(2)
Co1 C10 2.078(3)
Si1 N4 1.717(3)
Si1 C28 1.869(4)
Si1 C29 1.874(3)
Si1 C30 1.874(3)
N1 C10 1.370(4)
N1 C11 1.381(4)
N1 C1 1.446(4)
C1 C2 1.389(4)
C1 C6 1.397(4)
Si2 N4 1.720(3)
Si2 C33 1.875(4)
Si2 C32 1.878(3)
Si2 C31 1.883(3)
N2 C10 1.367(4)
N2 C12 1.378(4)
N2 C13 1.462(3)
C2 C3 1.392(4)
C2 C7 1.505(5)
Si3 N5 1.711(3)
Si3 C36 1.870(4)
Si3 C34 1.873(4)
Si3 C35 1.883(4)
N3 C18 1.344(4)
N3 C14 1.346(4)
C3 C4 1.379(5)
Si4 N5 1.723(3)
Si4 C39 1.860(4)
Si4 C37 1.864(4)
Si4 C38 1.880(4)
C4 C5 1.393(5)
C4 C8 1.514(4)
C5 C6 1.392(4)
C6 C9 1.502(4)
C11 C12 1.339(4)
C13 C14 1.515(4)
C14 C15 1.381(4)
C15 C16 1.380(4)
C16 C17 1.380(4)
C17 C18 1.397(4)
C18 C19 1.490(4)
C19 C24 1.404(4)
C19 C20 1.409(4)
C20 C21 1.390(4)
C20 C25 1.504(4)
C21 C22 1.384(4)
C22 C23 1.391(4)
C22 C26 1.515(4)
C23 C24 1.389(4)
C24 C27 1.509(4)
